data_7155554
loop_
_publ_author_name
'Fensterbank, Louis'
'Guelen, Simon'
'Blazejak, Max'
'Chamoreau, Lise-Marie'
'Arnaud, Huguet'
'Derenne, Sylvie'
'Volatron, Francois'
'Mansuy, Virgine'

_publ_section_title
;
 Photochemical Studies on Bis-Sulfide and -Sulfone Tethered Polyenic
 Derivatives
;
_journal_name_full 'Org. Biomol. Chem.'
_journal_paper_doi 10.1039/C7OB00551B
_journal_year 2017
_chemical_formula_moiety 'C24  H26  O4  S2'
_chemical_formula_sum 'C24 H26 O4 S2'
_chemical_formula_weight 442.57
_chemical_name_systematic
;
 ?
;
_space_group_crystal_system monoclinic
_space_group_IT_number 14
_space_group_name_Hall '-P 2yn'
_space_group_name_H-M_alt 'P 1 21/n 1'
_symmetry_space_group_name_Hall '-P 2yn'
_symmetry_space_group_name_H-M 'P 1 21/n 1'
_atom_sites_solution_hydrogens geom
_atom_sites_solution_primary iterative
_atom_sites_solution_secondary difmap
_audit_creation_method SHELXL-2013
_audit_update_record
;
2017-03-01 deposited with the CCDC.
2017-04-05 downloaded from the CCDC.
;
_cell_angle_alpha 90
_cell_angle_beta 92.595(3)
_cell_angle_gamma 90
_cell_formula_units_Z 4
_cell_length_a 6.0710(3)
_cell_length_b 15.0757(9)
_cell_length_c 25.2963(14)
_cell_measurement_reflns_used 7929
_cell_measurement_temperature 200(2)
_cell_measurement_theta_max 67.87
_cell_measurement_theta_min 3.41
_cell_volume 2312.9(2)
_computing_cell_refinement 'Bruker SAINT'
_computing_data_collection 'Bruker APEX2'
_computing_data_reduction 'Bruker SAINT'
_computing_molecular_graphics 'DIAMOND (Brandenburg, 2006)'
_computing_publication_material 'WinGX publication routines (Farrugia, 2012)'
_computing_structure_refinement 'SHELXL-2013 (Sheldrick, 2013)'
_diffrn_ambient_temperature 200(2)
_diffrn_measured_fraction_theta_full 0.995
_diffrn_measured_fraction_theta_max 0.992
_diffrn_measurement_device_type 'Bruker APEX-II CCD'
_diffrn_measurement_method '\f and \w scans'
_diffrn_radiation_monochromator 'multi layer miror'
_diffrn_radiation_source 'micro focus sealed tube'
_diffrn_radiation_type CuK\a
_diffrn_radiation_wavelength 1.54178
_diffrn_reflns_av_R_equivalents 0.0302
_diffrn_reflns_av_unetI/netI 0.0208
_diffrn_reflns_Laue_measured_fraction_full 0.995
_diffrn_reflns_Laue_measured_fraction_max 0.992
_diffrn_reflns_limit_h_max 7
_diffrn_reflns_limit_h_min -7
_diffrn_reflns_limit_k_max 17
_diffrn_reflns_limit_k_min -18
_diffrn_reflns_limit_l_max 29
_diffrn_reflns_limit_l_min -30
_diffrn_reflns_number 22816
_diffrn_reflns_point_group_measured_fraction_full 0.995
_diffrn_reflns_point_group_measured_fraction_max 0.992
_diffrn_reflns_theta_full 67.679
_diffrn_reflns_theta_max 67.863
_diffrn_reflns_theta_min 3.414
_exptl_absorpt_coefficient_mu 2.305
_exptl_absorpt_correction_T_max 0.753
_exptl_absorpt_correction_T_min 0.608
_exptl_absorpt_correction_type multi-scan
_exptl_absorpt_process_details
;
SADABS SADABS-2012/1, Bruker Inc., 
Madison, Wisconsin, USA. 
;
_exptl_crystal_colour colorless
_exptl_crystal_density_diffrn 1.271
_exptl_crystal_density_method 'not measured'
_exptl_crystal_description needle
_exptl_crystal_F_000 936
_exptl_crystal_size_max 0.66
_exptl_crystal_size_mid 0.4
_exptl_crystal_size_min 0.04
_refine_diff_density_max 0.222
_refine_diff_density_min -0.190
_refine_diff_density_rms 0.033
_refine_ls_extinction_coef 0.00030(7)
_refine_ls_extinction_expression Fc^*^=kFc[1+0.001xFc^2^\l^3^/sin(2\q)]^-1/4^
_refine_ls_extinction_method SHELXL
_refine_ls_goodness_of_fit_ref 1.035
_refine_ls_hydrogen_treatment constr
_refine_ls_matrix_type full
_refine_ls_number_parameters 274
_refine_ls_number_reflns 4187
_refine_ls_number_restraints 0
_refine_ls_restrained_S_all 1.035
_refine_ls_R_factor_all 0.0432
_refine_ls_R_factor_gt 0.0329
_refine_ls_shift/su_max 0.001
_refine_ls_shift/su_mean 0.000
_refine_ls_structure_factor_coef Fsqd
_refine_ls_weighting_details 'w=1/[\s^2^(Fo^2^)+(0.0439P)^2^+0.5475P] where P=(Fo^2^+2Fc^2^)/3'
_refine_ls_weighting_scheme calc
_refine_ls_wR_factor_gt 0.0856
_refine_ls_wR_factor_ref 0.0908
_reflns_Friedel_coverage 0.000
_reflns_number_gt 3467
_reflns_number_total 4187
_reflns_threshold_expression 'I > 2\s(I)'
_cod_data_source_file c7ob00551b2.cif
_cod_data_source_block shelx
_cod_database_code 7155554
_shelx_space_group_comment
;
The symmetry employed for this shelxl refinement is uniquely defined
by the following loop, which should always be used as a source of
symmetry information in preference to the above space-group names.
They are only intended as comments.
;
_shelxl_version_number 2013-4

loop_
_space_group_symop_operation_xyz
'x, y, z'
'-x+1/2, y+1/2, -z+1/2'
'-x, -y, -z'
'x-1/2, -y-1/2, z-1/2'

loop_
_atom_site_label
_atom_site_type_symbol
_atom_site_fract_x
_atom_site_fract_y
_atom_site_fract_z
_atom_site_U_iso_or_equiv
_atom_site_adp_type
_atom_site_occupancy
_atom_site_site_symmetry_order
_atom_site_calc_flag
_atom_site_refinement_flags_posn
_atom_site_refinement_flags_adp
S1 S -0.00679(8) 0.63030(3) -0.03180(2) 0.04950(14) Uani 1 1 d . .
S2 S 0.43411(7) 0.60729(3) 0.03231(2) 0.04470(13) Uani 1 1 d . .
O1 O -0.9396(2) 0.70799(9) -0.32205(5) 0.0628(4) Uani 1 1 d . .
O2 O -1.2426(2) 0.63239(8) -0.30364(5) 0.0549(3) Uani 1 1 d . .
O3 O 1.4149(2) 0.67544(8) 0.31318(5) 0.0585(3) Uani 1 1 d . .
O4 O 1.70688(19) 0.59078(8) 0.29643(5) 0.0519(3) Uani 1 1 d . .
C1 C 0.1486(3) 0.72635(10) -0.01516(6) 0.0421(4) Uani 1 1 d . .
C2 C 0.3482(3) 0.71556(10) 0.01376(6) 0.0406(4) Uani 1 1 d . .
C3 C 0.4772(3) 0.78941(12) 0.02655(7) 0.0553(5) Uani 1 1 d . .
H3 H 0.6148 0.7821 0.0454 0.066 Uiso 1 1 calc R U
C4 C 0.4062(4) 0.87315(12) 0.01198(8) 0.0698(6) Uani 1 1 d . .
H4 H 0.4952 0.9233 0.0207 0.084 Uiso 1 1 calc R U
C5 C 0.2065(4) 0.88405(12) -0.01522(8) 0.0688(6) Uani 1 1 d . .
H5 H 0.1569 0.9419 -0.0246 0.083 Uiso 1 1 calc R U
C6 C 0.0776(3) 0.81111(12) -0.02897(7) 0.0555(5) Uani 1 1 d . .
H6 H -0.0598 0.8191 -0.0479 0.067 Uiso 1 1 calc R U
C7 C -0.1448(3) 0.66269(11) -0.09061(6) 0.0448(4) Uani 1 1 d . .
H7 H -0.0778 0.7053 -0.1124 0.054 Uiso 1 1 calc R U
C8 C -0.3410(3) 0.62977(10) -0.10612(6) 0.0430(4) Uani 1 1 d . .
H8 H -0.4140 0.5911 -0.0830 0.052 Uiso 1 1 calc R U
C9 C -0.4457(3) 0.65083(10) -0.15661(6) 0.0413(4) Uani 1 1 d . .
H9 H -0.3673 0.6880 -0.1795 0.050 Uiso 1 1 calc R U
C10 C -0.6454(3) 0.62223(10) -0.17401(6) 0.0416(4) Uani 1 1 d . .
H10 H -0.7230 0.5826 -0.1524 0.050 Uiso 1 1 calc R U
C11 C -0.7471(3) 0.64888(10) -0.22386(6) 0.0408(4) Uani 1 1 d . .
H11 H -0.6632 0.6860 -0.2457 0.049 Uiso 1 1 calc R U
C12 C -0.9481(3) 0.62627(10) -0.24224(6) 0.0432(4) Uani 1 1 d . .
H12 H -1.0350 0.5875 -0.2222 0.052 Uiso 1 1 calc R U
C13 C -1.0369(3) 0.66052(10) -0.29306(6) 0.0421(4) Uani 1 1 d . .
C14 C -1.3452(4) 0.65951(14) -0.35388(8) 0.0710(6) Uani 1 1 d . .
H14A H -1.2313 0.6671 -0.3803 0.085 Uiso 1 1 calc R U
H14B H -1.4214 0.7170 -0.3498 0.085 Uiso 1 1 calc R U
C15 C -1.5034(3) 0.59198(15) -0.37185(8) 0.0733(6) Uani 1 1 d . .
H15A H -1.5832 0.6125 -0.4041 0.110 Uiso 1 1 calc R U
H15B H -1.6082 0.5812 -0.3442 0.110 Uiso 1 1 calc R U
H15C H -1.4250 0.5369 -0.3793 0.110 Uiso 1 1 calc R U
C16 C 0.5925(3) 0.63110(10) 0.09004(6) 0.0423(4) Uani 1 1 d . .
H16 H 0.5386 0.6746 0.1133 0.051 Uiso 1 1 calc R U
C17 C 0.7838(3) 0.59209(10) 0.10343(6) 0.0419(4) Uani 1 1 d . .
H17 H 0.8442 0.5502 0.0801 0.050 Uiso 1 1 calc R U
C18 C 0.9002(3) 0.61247(10) 0.15266(6) 0.0415(4) Uani 1 1 d . .
H18 H 0.8288 0.6512 0.1760 0.050 Uiso 1 1 calc R U
C19 C 1.0997(3) 0.58213(11) 0.16885(6) 0.0420(4) Uani 1 1 d . .
H19 H 1.1712 0.5402 0.1475 0.050 Uiso 1 1 calc R U
C20 C 1.2090(3) 0.61087(10) 0.21736(6) 0.0411(4) Uani 1 1 d . .
H20 H 1.1311 0.6513 0.2385 0.049 Uiso 1 1 calc R U
C21 C 1.4087(3) 0.58643(10) 0.23570(6) 0.0430(4) Uani 1 1 d . .
H21 H 1.4906 0.5448 0.2164 0.052 Uiso 1 1 calc R U
C22 C 1.5041(3) 0.62302(10) 0.28538(7) 0.0430(4) Uani 1 1 d . .
C23 C 1.8140(4) 0.62082(13) 0.34537(8) 0.0686(6) Uani 1 1 d . .
H23A H 1.7062 0.6229 0.3736 0.082 Uiso 1 1 calc R U
H23B H 1.8740 0.6812 0.3408 0.082 Uiso 1 1 calc R U
C24 C 1.9956(3) 0.55827(14) 0.36054(8) 0.0652(5) Uani 1 1 d . .
H24A H 2.0914 0.5507 0.3307 0.098 Uiso 1 1 calc R U
H24B H 1.9333 0.5007 0.3699 0.098 Uiso 1 1 calc R U
H24C H 2.0819 0.5822 0.3910 0.098 Uiso 1 1 calc R U

loop_
_atom_site_aniso_label
_atom_site_aniso_U_11
_atom_site_aniso_U_22
_atom_site_aniso_U_33
_atom_site_aniso_U_23
_atom_site_aniso_U_13
_atom_site_aniso_U_12
S1 0.0568(3) 0.0479(2) 0.0430(2) 0.00746(18) -0.00739(19) -0.00978(19)
S2 0.0565(3) 0.0379(2) 0.0392(2) -0.00292(16) -0.00321(18) 0.00186(18)
O1 0.0602(8) 0.0637(8) 0.0640(8) 0.0274(7) -0.0030(6) -0.0104(6)
O2 0.0529(7) 0.0596(7) 0.0511(7) 0.0080(6) -0.0109(6) -0.0125(6)
O3 0.0591(8) 0.0527(7) 0.0636(8) -0.0158(6) -0.0002(6) 0.0108(6)
O4 0.0493(7) 0.0568(7) 0.0490(7) -0.0004(5) -0.0042(5) 0.0116(6)
C1 0.0529(9) 0.0415(9) 0.0322(8) -0.0003(6) 0.0043(7) -0.0005(7)
C2 0.0532(9) 0.0379(8) 0.0310(8) -0.0001(6) 0.0042(7) -0.0018(7)
C3 0.0698(12) 0.0493(10) 0.0456(10) 0.0027(8) -0.0086(9) -0.0126(9)
C4 0.1090(18) 0.0414(10) 0.0573(12) 0.0047(9) -0.0168(12) -0.0199(10)
C5 0.1128(18) 0.0370(10) 0.0553(11) 0.0025(8) -0.0094(12) 0.0027(10)
C6 0.0724(12) 0.0471(10) 0.0465(10) 0.0020(8) -0.0044(9) 0.0084(9)
C7 0.0509(10) 0.0439(9) 0.0393(9) 0.0028(7) -0.0005(7) -0.0044(7)
C8 0.0507(10) 0.0396(8) 0.0390(9) 0.0008(7) 0.0041(7) -0.0033(7)
C9 0.0469(9) 0.0385(8) 0.0389(9) 0.0008(7) 0.0041(7) -0.0022(7)
C10 0.0494(10) 0.0365(8) 0.0391(9) -0.0009(7) 0.0053(7) -0.0044(7)
C11 0.0467(9) 0.0347(8) 0.0414(9) -0.0006(7) 0.0053(7) -0.0032(7)
C12 0.0498(10) 0.0394(8) 0.0407(9) 0.0022(7) 0.0040(7) -0.0071(7)
C13 0.0470(9) 0.0331(8) 0.0462(9) -0.0010(7) 0.0018(8) -0.0015(7)
C14 0.0858(15) 0.0574(12) 0.0668(13) 0.0135(10) -0.0304(11) -0.0096(11)
C15 0.0622(13) 0.0858(16) 0.0697(14) -0.0002(11) -0.0226(11) -0.0054(11)
C16 0.0527(10) 0.0381(8) 0.0362(8) -0.0016(6) 0.0027(7) 0.0021(7)
C17 0.0523(10) 0.0369(8) 0.0370(9) 0.0022(6) 0.0067(7) 0.0032(7)
C18 0.0486(10) 0.0381(8) 0.0381(9) 0.0028(7) 0.0057(7) 0.0030(7)
C19 0.0496(10) 0.0383(8) 0.0388(9) 0.0046(7) 0.0087(7) 0.0056(7)
C20 0.0460(9) 0.0367(8) 0.0409(9) 0.0051(7) 0.0066(7) 0.0041(7)
C21 0.0472(9) 0.0408(9) 0.0413(9) 0.0023(7) 0.0071(7) 0.0076(7)
C22 0.0448(9) 0.0367(9) 0.0479(10) 0.0052(7) 0.0046(7) 0.0013(7)
C23 0.0833(15) 0.0565(12) 0.0633(12) -0.0061(9) -0.0260(11) 0.0072(10)
C24 0.0490(11) 0.0832(15) 0.0626(12) 0.0089(10) -0.0064(9) 0.0008(10)

loop_
_atom_type_symbol
_atom_type_description
_atom_type_scat_dispersion_real
_atom_type_scat_dispersion_imag
_atom_type_scat_source
C C 0.0181 0.0091 'International Tables Vol C Tables 4.2.6.8 and 6.1.1.4'
H H 0.0000 0.0000 'International Tables Vol C Tables 4.2.6.8 and 6.1.1.4'
O O 0.0492 0.0322 'International Tables Vol C Tables 4.2.6.8 and 6.1.1.4'
S S 0.3331 0.5567 'International Tables Vol C Tables 4.2.6.8 and 6.1.1.4'

loop_
_geom_angle_atom_site_label_1
_geom_angle_atom_site_label_2
_geom_angle_atom_site_label_3
_geom_angle
C7 S1 C1 101.79(8)
C16 S2 C2 100.16(7)
C13 O2 C14 116.58(14)
C22 O4 C23 115.98(14)
C6 C1 C2 119.43(15)
C6 C1 S1 122.51(14)
C2 C1 S1 118.05(12)
C3 C2 C1 119.66(15)
C3 C2 S2 121.34(13)
C1 C2 S2 118.99(12)
C4 C3 C2 120.34(18)
C4 C3 H3 119.8
C2 C3 H3 119.8
C5 C4 C3 120.01(18)
C5 C4 H4 120.0
C3 C4 H4 120.0
C4 C5 C6 120.39(17)
C4 C5 H5 119.8
C6 C5 H5 119.8
C5 C6 C1 120.13(18)
C5 C6 H6 119.9
C1 C6 H6 119.9
C8 C7 S1 122.38(13)
C8 C7 H7 118.8
S1 C7 H7 118.8
C7 C8 C9 122.23(16)
C7 C8 H8 118.9
C9 C8 H8 118.9
C10 C9 C8 125.29(16)
C10 C9 H9 117.4
C8 C9 H9 117.4
C9 C10 C11 122.96(15)
C9 C10 H10 118.5
C11 C10 H10 118.5
C12 C11 C10 125.88(16)
C12 C11 H11 117.1
C10 C11 H11 117.1
C11 C12 C13 120.76(15)
C11 C12 H12 119.6
C13 C12 H12 119.6
O1 C13 O2 123.32(15)
O1 C13 C12 125.11(15)
O2 C13 C12 111.58(14)
O2 C14 C15 109.11(16)
O2 C14 H14A 109.9
C15 C14 H14A 109.9
O2 C14 H14B 109.9
C15 C14 H14B 109.9
H14A C14 H14B 108.3
C14 C15 H15A 109.5
C14 C15 H15B 109.5
H15A C15 H15B 109.5
C14 C15 H15C 109.5
H15A C15 H15C 109.5
H15B C15 H15C 109.5
C17 C16 S2 124.18(13)
C17 C16 H16 117.9
S2 C16 H16 117.9
C16 C17 C18 120.99(15)
C16 C17 H17 119.5
C18 C17 H17 119.5
C19 C18 C17 126.41(16)
C19 C18 H18 116.8
C17 C18 H18 116.8
C18 C19 C20 122.29(15)
C18 C19 H19 118.9
C20 C19 H19 118.9
C21 C20 C19 126.39(16)
C21 C20 H20 116.8
C19 C20 H20 116.8
C20 C21 C22 120.84(15)
C20 C21 H21 119.6
C22 C21 H21 119.6
O3 C22 O4 123.34(15)
O3 C22 C21 125.24(15)
O4 C22 C21 111.41(14)
O4 C23 C24 108.77(16)
O4 C23 H23A 109.9
C24 C23 H23A 109.9
O4 C23 H23B 109.9
C24 C23 H23B 109.9
H23A C23 H23B 108.3
C23 C24 H24A 109.5
C23 C24 H24B 109.5
H24A C24 H24B 109.5
C23 C24 H24C 109.5
H24A C24 H24C 109.5
H24B C24 H24C 109.5

loop_
_geom_bond_atom_site_label_1
_geom_bond_atom_site_label_2
_geom_bond_distance
S1 C7 1.7436(16)
S1 C1 1.7687(16)
S2 C16 1.7490(16)
S2 C2 1.7704(16)
O1 C13 1.1991(19)
O2 C13 1.3347(19)
O2 C14 1.449(2)
O3 C22 1.2027(19)
O4 C22 1.341(2)
O4 C23 1.445(2)
C1 C6 1.388(2)
C1 C2 1.396(2)
C2 C3 1.391(2)
C3 C4 1.379(3)
C3 H3 0.9500
C4 C5 1.377(3)
C4 H4 0.9500
C5 C6 1.385(3)
C5 H5 0.9500
C6 H6 0.9500
C7 C8 1.333(2)
C7 H7 0.9500
C8 C9 1.436(2)
C8 H8 0.9500
C9 C10 1.342(2)
C9 H9 0.9500
C10 C11 1.436(2)
C10 H10 0.9500
C11 C12 1.330(2)
C11 H11 0.9500
C12 C13 1.465(2)
C12 H12 0.9500
C14 C15 1.458(3)
C14 H14A 0.9900
C14 H14B 0.9900
C15 H15A 0.9800
C15 H15B 0.9800
C15 H15C 0.9800
C16 C17 1.332(2)
C16 H16 0.9500
C17 C18 1.437(2)
C17 H17 0.9500
C18 C19 1.341(2)
C18 H18 0.9500
C19 C20 1.435(2)
C19 H19 0.9500
C20 C21 1.330(2)
C20 H20 0.9500
C21 C22 1.467(2)
C21 H21 0.9500
C23 C24 1.488(3)
C23 H23A 0.9900
C23 H23B 0.9900
C24 H24A 0.9800
C24 H24B 0.9800
C24 H24C 0.9800

loop_
_geom_torsion_atom_site_label_1
_geom_torsion_atom_site_label_2
_geom_torsion_atom_site_label_3
_geom_torsion_atom_site_label_4
_geom_torsion
C7 S1 C1 C6 30.12(17)
C7 S1 C1 C2 -151.01(14)
C6 C1 C2 C3 -2.5(3)
S1 C1 C2 C3 178.58(13)
C6 C1 C2 S2 178.69(13)
S1 C1 C2 S2 -0.21(19)
C16 S2 C2 C3 29.35(16)
C16 S2 C2 C1 -151.88(14)
C1 C2 C3 C4 1.6(3)
S2 C2 C3 C4 -179.59(15)
C2 C3 C4 C5 0.2(3)
C3 C4 C5 C6 -1.2(3)
C4 C5 C6 C1 0.3(3)
C2 C1 C6 C5 1.6(3)
S1 C1 C6 C5 -179.59(15)
C1 S1 C7 C8 -151.33(15)
S1 C7 C8 C9 -174.60(12)
C7 C8 C9 C10 -177.88(16)
C8 C9 C10 C11 176.83(15)
C9 C10 C11 C12 -176.70(16)
C10 C11 C12 C13 177.72(14)
C14 O2 C13 O1 2.2(3)
C14 O2 C13 C12 -177.89(15)
C11 C12 C13 O1 1.9(3)
C11 C12 C13 O2 -178.06(15)
C13 O2 C14 C15 150.45(18)
C2 S2 C16 C17 -139.44(15)
S2 C16 C17 C18 -177.36(12)
C16 C17 C18 C19 -175.30(16)
C17 C18 C19 C20 175.86(14)
C18 C19 C20 C21 -177.90(16)
C19 C20 C21 C22 178.17(14)
C23 O4 C22 O3 1.7(2)
C23 O4 C22 C21 -178.45(15)
C20 C21 C22 O3 0.6(3)
C20 C21 C22 O4 -179.23(14)
C22 O4 C23 C24 161.05(16)
